data_4339245
loop_
_publ_author_name
'Bronisz, Robert'

_publ_section_title
;
 Tetrazol-2-yl as a donor group for incorporation of a spin-crossover
 function based on Fe(II) ions into a coordination network.
;
_journal_issue 16
_journal_name_full 'Inorganic chemistry'
_journal_page_first 6733
_journal_page_last 6739
_journal_paper_doi 10.1021/ic070223r
_journal_volume 46
_journal_year 2007
_chemical_formula_moiety 'C30 H48 Fe2 N48, 0.33(C6 H18 O3), 3(C2 O), 4(Cl O4)'
_chemical_formula_sum 'C38 H54 Cl4 Fe2 N48 O20'
_chemical_formula_weight 1756.79
_chemical_name_systematic
; 
 ? 
;
_space_group_IT_number 146
_symmetry_cell_setting trigonal
_symmetry_space_group_name_Hall 'R 3'
_symmetry_space_group_name_H-M 'R 3 :H'
_atom_sites_solution_hydrogens geom
_atom_sites_solution_primary direct
_atom_sites_solution_secondary difmap
_audit_creation_method SHELXL-97
_cell_angle_alpha 90.00
_cell_angle_beta 90.00
_cell_angle_gamma 120.00
_cell_formula_units_Z 3
_cell_length_a 17.2576(8)
_cell_length_b 17.2576(8)
_cell_length_c 20.8493(13)
_cell_measurement_reflns_used 3410
_cell_measurement_temperature 90(2)
_cell_measurement_theta_max 28.46
_cell_measurement_theta_min 3.74
_cell_volume 5377.5(5)
_computing_cell_refinement 'Oxford Diffraction  (Poland) Sp. z o.o.'
_computing_data_collection 'Oxford Diffraction  (Poland) Sp. z o.o.'
_computing_data_reduction 'Oxford Diffraction  (Poland) Sp. z o.o.'
_computing_molecular_graphics 'SHELXTL-NT V5.1, Bruker AXS 1999'
_computing_publication_material 'SHELXL-97 (Sheldrick, 1997)'
_computing_structure_refinement 'SHELXL-97 (Sheldrick, 1997)'
_computing_structure_solution 'SHELXS-97 (Sheldrick, 1990)'
_diffrn_ambient_temperature 90(2)
_diffrn_measured_fraction_theta_full 0.997
_diffrn_measured_fraction_theta_max 0.947
_diffrn_measurement_device_type 'Kuma KM4CCD'
_diffrn_measurement_method '\w scan'
_diffrn_radiation_monochromator graphite
_diffrn_radiation_source 'fine-focus sealed tube'
_diffrn_radiation_type MoK\a
_diffrn_radiation_wavelength 0.71073
_diffrn_reflns_av_R_equivalents 0.0356
_diffrn_reflns_av_sigmaI/netI 0.0264
_diffrn_reflns_limit_h_max 22
_diffrn_reflns_limit_h_min -22
_diffrn_reflns_limit_k_max 22
_diffrn_reflns_limit_k_min -22
_diffrn_reflns_limit_l_max 16
_diffrn_reflns_limit_l_min -27
_diffrn_reflns_number 12417
_diffrn_reflns_theta_full 25.00
_diffrn_reflns_theta_max 28.46
_diffrn_reflns_theta_min 3.74
_diffrn_standards_number 0
_exptl_absorpt_coefficient_mu 0.656
_exptl_absorpt_correction_T_max 0.9494
_exptl_absorpt_correction_T_min 0.9255
_exptl_absorpt_correction_type none
_exptl_crystal_colour colourless
_exptl_crystal_density_diffrn 1.627
_exptl_crystal_density_method 'not measured'
_exptl_crystal_description plate
_exptl_crystal_F_000 2694
_exptl_crystal_size_max 0.12
_exptl_crystal_size_mid 0.12
_exptl_crystal_size_min 0.08
_refine_diff_density_max 0.960
_refine_diff_density_min -0.597
_refine_diff_density_rms 0.089
_refine_ls_abs_structure_details 'Flack H D (1983), Acta Cryst. A39, 876-881'
_refine_ls_abs_structure_Flack 0.23(3)
_refine_ls_extinction_method none
_refine_ls_goodness_of_fit_ref 1.053
_refine_ls_hydrogen_treatment constr
_refine_ls_matrix_type full
_refine_ls_number_parameters 334
_refine_ls_number_reflns 3985
_refine_ls_number_restraints 10
_refine_ls_restrained_S_all 1.055
_refine_ls_R_factor_all 0.0544
_refine_ls_R_factor_gt 0.0520
_refine_ls_shift/su_max 0.000
_refine_ls_shift/su_mean 0.000
_refine_ls_structure_factor_coef Fsqd
_refine_ls_weighting_details 'calc w=1/[\s^2^(Fo^2^)+(0.0880P)^2^+20.3807P] where P=(Fo^2^+2Fc^2^)/3'
_refine_ls_weighting_scheme calc
_refine_ls_wR_factor_gt 0.1413
_refine_ls_wR_factor_ref 0.1437
_reflns_number_gt 3765
_reflns_number_total 3985
_reflns_threshold_expression >2sigma(I)
_cod_data_source_file ic070223r-file003.cif
_cod_data_source_block compound1_90K
_cod_depositor_comments
;
The following automatic conversions were performed:

'_symmetry_cell_setting' value 'Trigonal' changed to 'trigonal'
according to
/usr/data/users/saulius/automatic-downloads/retrospective/ACS/lib/dictionaries/cif_core.dic
dictionary named 'cif_core.dic' version 2.4.2 from 2011-04-26.

Automatic conversion script
Id: cif_fix_values 2281 2013-09-26 08:29:07Z andrius 
;
_cod_original_sg_symbol_H-M R3
_cod_database_code 4339245

loop_
_symmetry_equiv_pos_as_xyz
'x, y, z'
'-y, x-y, z'
'-x+y, -x, z'
'x+2/3, y+1/3, z+1/3'
'-y+2/3, x-y+1/3, z+1/3'
'-x+y+2/3, -x+1/3, z+1/3'
'x+1/3, y+2/3, z+2/3'
'-y+1/3, x-y+2/3, z+2/3'
'-x+y+1/3, -x+2/3, z+2/3'

loop_
_atom_site_label
_atom_site_type_symbol
_atom_site_fract_x
_atom_site_fract_y
_atom_site_fract_z
_atom_site_U_iso_or_equiv
_atom_site_adp_type
_atom_site_occupancy
_atom_site_symmetry_multiplicity
_atom_site_calc_flag
_atom_site_refinement_flags
_atom_site_disorder_assembly
_atom_site_disorder_group
Fe1 Fe 1.0000 0.0000 0.31756(6) 0.01382(18) Uani 1 3 d S . .
Fe2 Fe 0.3333 -0.3333 0.48288(5) 0.01297(17) Uani 1 3 d S . .
N11 N 0.4687(3) -0.4260(3) 0.3662(2) 0.0258(8) Uani 1 1 d . . .
N12 N 0.4091(3) -0.4975(3) 0.3991(2) 0.0244(8) Uani 1 1 d . . .
N13 N 0.3556(2) -0.4840(2) 0.43595(19) 0.0201(7) Uani 1 1 d . . .
N14 N 0.3804(2) -0.3983(2) 0.42702(17) 0.0161(7) Uani 1 1 d . . .
C15 C 0.4475(3) -0.3649(3) 0.3841(2) 0.0210(9) Uani 1 1 d . . .
H15 H 0.4761 -0.3052 0.3684 0.025 Uiso 1 1 calc R . .
N21 N 0.6223(3) -0.4832(3) 0.5458(2) 0.0296(9) Uani 1 1 d . . .
N22 N 0.5470(3) -0.5620(3) 0.5418(2) 0.0269(8) Uani 1 1 d . . .
N23 N 0.5505(2) -0.6284(3) 0.5706(2) 0.0236(8) Uani 1 1 d . . .
N24 N 0.6320(2) -0.5918(2) 0.59514(19) 0.0192(7) Uani 1 1 d . . .
C25 C 0.6742(3) -0.5042(3) 0.5795(3) 0.0274(10) Uani 1 1 d . . .
H25 H 0.7341 -0.4625 0.5914 0.033 Uiso 1 1 calc R . .
N31 N 0.5575(3) -0.2038(3) 0.6006(2) 0.0268(8) Uani 1 1 d . . .
N32 N 0.5717(3) -0.2600(3) 0.5657(2) 0.0245(8) Uani 1 1 d . . .
N33 N 0.5052(2) -0.3113(3) 0.5271(2) 0.0229(7) Uani 1 1 d . . .
N34 N 0.4437(2) -0.2878(2) 0.53772(19) 0.0186(7) Uani 1 1 d . . .
C35 C 0.4769(3) -0.2229(3) 0.5823(2) 0.0239(9) Uani 1 1 d . . .
H35 H 0.4460 -0.1944 0.5986 0.029 Uiso 1 1 calc R . .
N41 N 0.7839(3) -0.0240(3) 0.4248(3) 0.0426(12) Uani 1 1 d . . .
N42 N 0.7743(3) -0.1046(3) 0.4256(2) 0.0302(9) Uani 1 1 d . . .
N43 N 0.8362(3) -0.1129(3) 0.3944(2) 0.0269(8) Uani 1 1 d . . .
N44 N 0.8906(2) -0.0323(2) 0.3724(2) 0.0220(8) Uani 1 1 d . . .
C45 C 0.8582(4) 0.0211(4) 0.3909(4) 0.0388(13) Uani 1 1 d . . .
H45 H 0.8853 0.0829 0.3810 0.047 Uiso 1 1 calc R . .
C11 C 0.4042(3) -0.5849(3) 0.3954(3) 0.0268(10) Uani 1 1 d . . .
H11A H 0.4079 -0.5998 0.3500 0.032 Uiso 1 1 calc R . .
H11B H 0.3465 -0.6319 0.4132 0.032 Uiso 1 1 calc R . .
C12 C 0.4821(3) -0.5808(3) 0.4338(3) 0.0269(10) Uani 1 1 d . . .
H12A H 0.4864 -0.6348 0.4246 0.032 Uiso 1 1 calc R . .
H12B H 0.5389 -0.5278 0.4202 0.032 Uiso 1 1 calc R . .
C13 C 0.4695(3) -0.5753(4) 0.5053(3) 0.0332(11) Uani 1 1 d . . .
H13A H 0.4586 -0.5251 0.5138 0.040 Uiso 1 1 calc R . .
H13B H 0.4161 -0.6312 0.5196 0.040 Uiso 1 1 calc R . .
C21 C 0.6569(3) -0.2603(3) 0.5662(3) 0.0287(10) Uani 1 1 d . . .
H21A H 0.6479 -0.3164 0.5465 0.034 Uiso 1 1 calc R . .
H21B H 0.6765 -0.2585 0.6111 0.034 Uiso 1 1 calc R . .
C22 C 0.7290(3) -0.1813(4) 0.5300(3) 0.0301(11) Uani 1 1 d . . .
H22A H 0.7850 -0.1839 0.5310 0.036 Uiso 1 1 calc R . .
H22B H 0.7407 -0.1253 0.5514 0.036 Uiso 1 1 calc R . .
C23 C 0.7023(3) -0.1799(4) 0.4605(3) 0.0377(12) Uani 1 1 d . . .
H23A H 0.6887 -0.2367 0.4393 0.045 Uiso 1 1 calc R . .
H23B H 0.6476 -0.1749 0.4593 0.045 Uiso 1 1 calc R . .
O1 O 0.3966(3) -0.1278(3) 0.6669(3) 0.0471(11) Uiso 0.723(18) 1 d PD A 1
C1 C 0.4530(7) -0.0456(6) 0.6950(5) 0.050(3) Uiso 0.723(18) 1 d PD A 1
C2 C 0.3998(7) -0.0205(7) 0.7368(6) 0.062(3) Uiso 0.723(18) 1 d PD A 1
C2' C 0.3966(3) -0.1278(3) 0.6669(3) 0.0471(11) Uiso 0.277(18) 1 d PD A 2
O1' O 0.4499(17) -0.0237(17) 0.7584(11) 0.095(10) Uiso 0.277(18) 1 d PD A 2
C1' C 0.4045(14) -0.0484(12) 0.6999(9) 0.040(6) Uiso 0.277(18) 1 d PD A 2
Cl2 Cl 0.3333 -0.3333 0.75521(9) 0.0264(4) Uani 1 3 d S . .
O21 O 0.3333 -0.3333 0.6860(3) 0.0422(15) Uani 1 3 d S . .
O22 O 0.3488(3) -0.2482(3) 0.7783(2) 0.0422(9) Uani 1 1 d . . .
Cl1 Cl 0.55510(11) 0.05044(9) 0.94033(8) 0.0451(4) Uani 1 1 d . A .
O14 O 0.4751(4) 0.0311(4) 0.9783(3) 0.088(2) Uani 1 1 d . . .
O13 O 0.5721(7) -0.0167(6) 0.9543(6) 0.138(4) Uani 1 1 d . . .
O12 O 0.6224(3) 0.1359(3) 0.9589(3) 0.0660(15) Uani 1 1 d . . .
O11 O 0.5238(4) 0.0434(4) 0.8763(3) 0.0752(16) Uani 1 1 d . . .
O2 O 0.9321(10) 0.0359(10) 0.5109(8) 0.056(4) Uiso 0.33 1 d PD B -1
H2 H 0.8805 0.0127 0.4950 0.084 Uiso 0.33 1 calc PR B -1
C3 C 0.9467(14) -0.0323(13) 0.5358(13) 0.063(5) Uiso 0.33 1 d PD B -1
H3A H 0.9418 -0.0746 0.5017 0.076 Uiso 0.33 1 calc PR B -1
H3B H 0.9038 -0.0660 0.5705 0.076 Uiso 0.33 1 calc PR B -1
C4 C 1.0397(13) 0.0196(19) 0.5607(13) 0.068(6) Uiso 0.33 1 d PD B -1
H4A H 1.0573 -0.0215 0.5793 0.103 Uiso 0.33 1 calc PR B -1
H4B H 1.0427 0.0615 0.5937 0.103 Uiso 0.33 1 calc PR B -1
H4C H 1.0804 0.0531 0.5255 0.103 Uiso 0.33 1 calc PR B -1

loop_
_atom_site_aniso_label
_atom_site_aniso_U_11
_atom_site_aniso_U_22
_atom_site_aniso_U_33
_atom_site_aniso_U_23
_atom_site_aniso_U_13
_atom_site_aniso_U_12
Fe1 0.0134(2) 0.0134(2) 0.0146(4) 0.000 0.000 0.00671(11)
Fe2 0.0139(2) 0.0139(2) 0.0111(3) 0.000 0.000 0.00696(11)
N11 0.0307(19) 0.0253(18) 0.024(2) 0.0032(16) 0.0098(17) 0.0159(16)
N12 0.0252(17) 0.0269(18) 0.025(2) 0.0016(16) 0.0034(16) 0.0164(15)
N13 0.0242(17) 0.0187(16) 0.0186(18) 0.0021(14) 0.0051(15) 0.0115(13)
N14 0.0177(15) 0.0190(15) 0.0126(16) -0.0012(13) -0.0001(13) 0.0100(13)
C15 0.024(2) 0.0225(19) 0.017(2) 0.0021(16) 0.0041(17) 0.0126(17)
N21 0.036(2) 0.0221(17) 0.029(2) 0.0056(16) 0.0059(17) 0.0130(16)
N22 0.0270(18) 0.0227(16) 0.031(2) 0.0072(16) 0.0020(16) 0.0125(14)
N23 0.0198(16) 0.0249(16) 0.027(2) 0.0070(15) -0.0007(15) 0.0119(14)
N24 0.0184(15) 0.0178(16) 0.0187(17) -0.0006(14) 0.0005(14) 0.0070(13)
C25 0.031(2) 0.0191(19) 0.032(3) 0.0008(18) 0.0038(19) 0.0121(17)
N31 0.0289(18) 0.0223(17) 0.025(2) -0.0039(16) -0.0039(17) 0.0092(15)
N32 0.0260(18) 0.0274(18) 0.0189(18) -0.0015(15) -0.0034(15) 0.0125(15)
N33 0.0193(16) 0.0262(18) 0.0214(19) 0.0020(15) 0.0009(14) 0.0100(14)
N34 0.0188(16) 0.0185(15) 0.0178(18) 0.0031(14) 0.0022(13) 0.0088(13)
C35 0.023(2) 0.028(2) 0.019(2) -0.0034(18) 0.0004(18) 0.0119(18)
N41 0.027(2) 0.039(2) 0.062(4) -0.007(2) 0.005(2) 0.0159(18)
N42 0.0207(16) 0.036(2) 0.026(2) 0.0021(17) 0.0018(16) 0.0087(15)
N43 0.0212(17) 0.0280(19) 0.029(2) 0.0031(16) 0.0006(16) 0.0106(14)
N44 0.0176(16) 0.0221(17) 0.0253(19) -0.0003(16) -0.0021(15) 0.0092(13)
C45 0.031(2) 0.029(2) 0.058(4) 0.000(2) 0.008(2) 0.0165(19)
C11 0.024(2) 0.029(2) 0.034(3) -0.009(2) -0.0054(19) 0.0174(18)
C12 0.023(2) 0.030(2) 0.034(3) 0.003(2) 0.003(2) 0.0184(18)
C13 0.030(2) 0.042(3) 0.036(3) 0.013(2) 0.006(2) 0.025(2)
C21 0.028(2) 0.032(2) 0.029(3) -0.003(2) -0.005(2) 0.0171(19)
C22 0.026(2) 0.037(3) 0.027(3) -0.003(2) -0.005(2) 0.016(2)
C23 0.023(2) 0.049(3) 0.026(2) 0.007(2) 0.0015(19) 0.007(2)
Cl2 0.0298(5) 0.0298(5) 0.0197(8) 0.000 0.000 0.0149(2)
O21 0.053(2) 0.053(2) 0.020(3) 0.000 0.000 0.0267(11)
O22 0.052(2) 0.0370(19) 0.040(2) -0.0004(17) 0.0030(19) 0.0245(17)
Cl1 0.0515(8) 0.0344(6) 0.0414(8) -0.0162(5) -0.0127(6) 0.0154(5)
O14 0.073(4) 0.071(3) 0.079(4) -0.013(3) 0.025(3) 0.004(3)
O13 0.165(8) 0.116(6) 0.179(10) -0.066(7) -0.095(8) 0.105(7)
O12 0.047(2) 0.051(3) 0.078(4) -0.039(3) -0.006(2) 0.007(2)
O11 0.089(4) 0.083(4) 0.036(3) -0.012(3) -0.011(3) 0.030(3)

loop_
_atom_type_symbol
_atom_type_description
_atom_type_scat_dispersion_real
_atom_type_scat_dispersion_imag
_atom_type_scat_source
C C 0.0033 0.0016 'International Tables Vol C Tables 4.2.6.8 and 6.1.1.4'
H H 0.0000 0.0000 'International Tables Vol C Tables 4.2.6.8 and 6.1.1.4'
N N 0.0061 0.0033 'International Tables Vol C Tables 4.2.6.8 and 6.1.1.4'
O O 0.0106 0.0060 'International Tables Vol C Tables 4.2.6.8 and 6.1.1.4'
Cl Cl 0.1484 0.1585 'International Tables Vol C Tables 4.2.6.8 and 6.1.1.4'
Fe Fe 0.3463 0.8444 'International Tables Vol C Tables 4.2.6.8 and 6.1.1.4'

loop_
_geom_angle_atom_site_label_1
_geom_angle_atom_site_label_2
_geom_angle_atom_site_label_3
_geom_angle
_geom_angle_site_symmetry_1
_geom_angle_site_symmetry_3
N44 Fe1 N44 91.49(16) 3_765 2_645
N44 Fe1 N44 91.49(16) 3_765 .
N44 Fe1 N44 91.49(16) 2_645 .
N44 Fe1 N24 89.70(14) 3_765 7_554
N44 Fe1 N24 178.76(18) 2_645 7_554
N44 Fe1 N24 88.14(14) . 7_554
N44 Fe1 N24 178.76(18) 3_765 8_534
N44 Fe1 N24 88.14(14) 2_645 8_534
N44 Fe1 N24 89.70(14) . 8_534
N24 Fe1 N24 90.68(16) 7_554 8_534
N44 Fe1 N24 88.14(14) 3_765 9_754
N44 Fe1 N24 89.70(14) 2_645 9_754
N44 Fe1 N24 178.76(18) . 9_754
N24 Fe1 N24 90.68(16) 7_554 9_754
N24 Fe1 N24 90.68(16) 8_534 9_754
N44 Fe1 Fe2 110.62(11) 3_765 .
N44 Fe1 Fe2 92.34(10) 2_645 .
N44 Fe1 Fe2 19.19(11) . .
N24 Fe1 Fe2 86.92(10) 7_554 .
N24 Fe1 Fe2 70.58(10) 8_534 .
N24 Fe1 Fe2 161.05(11) 9_754 .
N34 Fe2 N34 90.95(15) 2_545 3_655
N34 Fe2 N34 90.95(15) 2_545 .
N34 Fe2 N34 90.95(15) 3_655 .
N34 Fe2 N14 89.42(14) 2_545 3_655
N34 Fe2 N14 88.85(14) 3_655 3_655
N34 Fe2 N14 179.58(17) . 3_655
N34 Fe2 N14 88.85(14) 2_545 2_545
N34 Fe2 N14 179.58(17) 3_655 2_545
N34 Fe2 N14 89.42(14) . 2_545
N14 Fe2 N14 90.78(15) 3_655 2_545
N34 Fe2 N14 179.58(18) 2_545 .
N34 Fe2 N14 89.42(14) 3_655 .
N34 Fe2 N14 88.85(14) . .
N14 Fe2 N14 90.78(15) 3_655 .
N14 Fe2 N14 90.78(15) 2_545 .
N34 Fe2 Fe1 129.80(10) 2_545 3_655
N34 Fe2 Fe1 53.95(11) 3_655 3_655
N34 Fe2 Fe1 120.35(10) . 3_655
N14 Fe2 Fe1 59.25(9) 3_655 3_655
N14 Fe2 Fe1 125.97(11) 2_545 3_655
N14 Fe2 Fe1 50.61(9) . 3_655
N34 Fe2 Fe1 120.34(10) 2_545 .
N34 Fe2 Fe1 129.80(10) 3_655 .
N34 Fe2 Fe1 53.95(11) . .
N14 Fe2 Fe1 125.97(11) 3_655 .
N14 Fe2 Fe1 50.61(9) 2_545 .
N14 Fe2 Fe1 59.25(9) . .
Fe1 Fe2 Fe1 109.858(8) 3_655 .
N34 Fe2 Fe1 125.76(11) 2_545 4_445
N34 Fe2 Fe1 59.51(10) 3_655 4_445
N34 Fe2 Fe1 50.06(10) . 4_445
N14 Fe2 Fe1 129.53(9) 3_655 4_445
N14 Fe2 Fe1 120.89(9) 2_545 4_445
N14 Fe2 Fe1 54.32(10) . 4_445
Fe1 Fe2 Fe1 70.285(1) 3_655 4_445
Fe1 Fe2 Fe1 70.285(1) . 4_445
C15 N11 N12 101.4(4) . .
N13 N12 N11 115.0(3) . .
N13 N12 C11 122.1(4) . .
N11 N12 C11 122.9(4) . .
N13 N12 N22 99.9(3) . .
N11 N12 N22 109.0(3) . .
C11 N12 N22 61.7(3) . .
N12 N13 N14 104.6(3) . .
N13 N14 C15 107.4(3) . .
N13 N14 Fe2 122.3(3) . .
C15 N14 Fe2 129.6(3) . .
N13 N14 N24 51.6(2) . .
C15 N14 N24 86.3(2) . .
Fe2 N14 N24 116.92(12) . .
N11 C15 N14 111.5(4) . .
N11 C15 O12 98.6(3) . 7_545
N14 C15 O12 64.6(2) . 7_545
N11 C15 H15 124.2 . .
N14 C15 H15 124.2 . .
O12 C15 H15 104.3 7_545 .
C25 N21 N22 101.7(4) . .
N23 N22 N21 114.3(4) . .
N23 N22 C13 122.6(4) . .
N21 N22 C13 123.0(4) . .
N23 N22 N12 144.3(3) . .
N21 N22 N12 99.4(3) . .
N22 N23 N24 105.1(3) . .
N23 N24 C25 106.9(4) . .
N23 N24 Fe1 119.8(3) . 4_445
C25 N24 Fe1 133.1(3) . 4_445
N23 N24 N14 47.3(2) . .
C25 N24 N14 59.9(3) . .
Fe1 N24 N14 164.42(13) 4_445 .
N21 C25 N24 112.0(4) . .
N21 C25 H25 124.0 . .
N24 C25 H25 124.0 . .
C35 N31 N32 102.5(4) . .
N33 N32 N31 114.1(4) . .
N33 N32 C21 122.5(4) . .
N31 N32 C21 123.2(4) . .
N33 N32 N42 99.6(3) . .
N31 N32 N42 107.7(3) . .
C21 N32 N42 60.4(3) . .
N32 N33 N34 104.7(4) . .
N33 N34 C35 107.2(4) . .
N33 N34 Fe2 122.0(3) . .
C35 N34 Fe2 130.1(3) . .
N33 N34 N44 50.5(2) . .
C35 N34 N44 86.8(2) . .
Fe2 N34 N44 117.39(13) . .
N31 C35 N34 111.5(4) . .
N31 C35 H35 124.3 . .
N34 C35 H35 124.3 . .
N42 N41 C45 101.7(4) . .
N41 N42 N43 115.3(4) . .
N41 N42 C23 123.2(5) . .
N43 N42 C23 121.5(4) . .
N41 N42 N32 107.5(3) . .
N43 N42 N32 135.8(3) . .
N44 N43 N42 104.4(4) . .
N43 N44 C45 107.5(4) . .
N43 N44 Fe1 124.3(3) . .
C45 N44 Fe1 128.2(4) . .
C45 N44 N34 67.5(3) . .
Fe1 N44 N34 163.04(13) . .
N41 C45 N44 111.1(5) . .
N41 C45 H45 124.4 . .
N44 C45 H45 124.4 . .
N12 C11 C12 109.0(4) . .
N12 C11 C13 95.1(3) . .
N12 C11 H11A 109.9 . .
C12 C11 H11A 109.9 . .
C13 C11 H11A 143.1 . .
N12 C11 H11B 109.9 . .
C12 C11 H11B 109.9 . .
C13 C11 H11B 86.9 . .
H11A C11 H11B 108.3 . .
C13 C12 C11 111.4(4) . .
C13 C12 H12A 109.4 . .
C11 C12 H12A 109.4 . .
C13 C12 H12B 109.4 . .
C11 C12 H12B 109.4 . .
H12A C12 H12B 108.0 . .
N22 C13 C12 112.0(4) . .
N22 C13 C11 146.3(4) . .
N22 C13 H13A 109.2 . .
C12 C13 H13A 109.2 . .
C11 C13 H13A 87.0 . .
N22 C13 H13B 109.2 . .
C12 C13 H13B 109.2 . .
C11 C13 H13B 92.5 . .
H13A C13 H13B 107.9 . .
N32 C21 C22 111.5(4) . .
N32 C21 C23 91.6(3) . .
N32 C21 H21A 109.3 . .
C22 C21 H21A 109.3 . .
C23 C21 H21A 91.6 . .
N32 C21 H21B 109.3 . .
C22 C21 H21B 109.3 . .
C23 C21 H21B 143.6 . .
H21A C21 H21B 108.0 . .
C21 C22 C23 111.8(4) . .
C21 C22 H22A 109.3 . .
C23 C22 H22A 109.3 . .
C21 C22 H22B 109.3 . .
C23 C22 H22B 109.3 . .
H22A C22 H22B 107.9 . .
N42 C23 C22 110.9(4) . .
N42 C23 C21 144.8(4) . .
N42 C23 H23A 109.5 . .
C22 C23 H23A 109.5 . .
C21 C23 H23A 89.5 . .
N42 C23 H23B 109.5 . .
C22 C23 H23B 109.5 . .
C21 C23 H23B 91.3 . .
H23A C23 H23B 108.1 . .
C1 O1 O22 101.2(5) . .
C1 O1 N32 127.5(5) . 2_545
O22 O1 N32 118.9(2) . 2_545
C1 O1 O21 139.8(6) . .
O22 O1 O21 45.07(15) . .
N32 O1 O21 92.11(17) 2_545 .
O1 C1 C2 109.1(8) . .
C1' O1' O11 169.4(19) . .
O22 Cl2 O22 109.41(19) . 2_545
O22 Cl2 O22 109.41(19) . 3_655
O22 Cl2 O22 109.41(19) 2_545 3_655
O22 Cl2 O21 109.54(19) . .
O22 Cl2 O21 109.54(19) 2_545 .
O22 Cl2 O21 109.54(19) 3_655 .
Cl2 O21 O1 97.21(15) . .
Cl2 O22 O1 107.5(2) . .
O13 Cl1 O12 114.8(5) . .
O13 Cl1 O11 111.2(5) . .
O12 Cl1 O11 115.4(4) . .
O13 Cl1 O14 105.5(7) . .
O12 Cl1 O14 106.2(3) . .
O11 Cl1 O14 102.2(4) . .
Cl1 O11 O1' 162.4(7) . .
C3 O2 H2 109.5 . .
O2 C3 C4 102.3(18) . .
O2 C3 H3A 111.3 . .
C4 C3 H3A 111.3 . .
O2 C3 H3B 111.3 . .
C4 C3 H3B 111.3 . .
H3A C3 H3B 109.2 . .
C3 C4 H4A 109.5 . .
C3 C4 H4B 109.5 . .
H4A C4 H4B 109.5 . .
C3 C4 H4C 109.5 . .
H4A C4 H4C 109.5 . .
H4B C4 H4C 109.5 . .

loop_
_geom_bond_atom_site_label_1
_geom_bond_atom_site_label_2
_geom_bond_distance
_geom_bond_site_symmetry_2
Fe1 N44 2.032(4) 3_765
Fe1 N44 2.032(4) 2_645
Fe1 N44 2.032(4) .
Fe1 N24 2.038(4) 7_554
Fe1 N24 2.038(4) 8_534
Fe1 N24 2.038(4) 9_754
Fe1 Fe2 10.5430(7) .
Fe2 N34 2.014(4) 2_545
Fe2 N34 2.014(4) 3_655
Fe2 N34 2.014(4) .
Fe2 N14 2.045(4) 3_655
Fe2 N14 2.045(4) 2_545
Fe2 N14 2.045(4) .
Fe2 Fe1 10.5430(7) 3_655
Fe2 Fe1 10.5615(7) 4_445
N11 C15 1.330(6) .
N11 N12 1.335(6) .
N12 N13 1.308(5) .
N12 C11 1.469(6) .
N12 N22 4.290(6) .
N13 N14 1.331(5) .
N14 C15 1.344(5) .
N14 N24 7.536(5) .
C15 O12 27.017(8) 7_545
C15 H15 0.9500 .
N21 C25 1.324(7) .
N21 N22 1.333(6) .
N22 N23 1.323(5) .
N22 C13 1.455(6) .
N23 N24 1.323(5) .
N24 C25 1.349(6) .
N24 Fe1 2.038(4) 4_445
C25 H25 0.9500 .
N31 C35 1.315(6) .
N31 N32 1.329(6) .
N32 N33 1.316(6) .
N32 C21 1.474(6) .
N32 N42 4.311(6) .
N33 N34 1.331(5) .
N34 C35 1.343(6) .
N34 N44 7.536(5) .
C35 H35 0.9500 .
N41 N42 1.315(6) .
N41 C45 1.322(8) .
N42 N43 1.317(6) .
N42 C23 1.465(6) .
N43 N44 1.312(5) .
N44 C45 1.351(6) .
C45 H45 0.9500 .
C11 C12 1.537(7) .
C11 H11A 0.9900 .
C11 H11B 0.9900 .
C12 C13 1.516(8) .
C12 H12A 0.9900 .
C12 H12B 0.9900 .
C13 H13A 0.9900 .
C13 H13B 0.9900 .
C21 C22 1.510(8) .
C21 H21A 0.9900 .
C21 H21B 0.9900 .
C22 C23 1.524(8) .
C22 H22A 0.9900 .
C22 H22B 0.9900 .
C23 H23A 0.9900 .
C23 H23B 0.9900 .
O1 C1 1.387(10) .
O1 O22 2.945(7) .
O1 N32 2.974(6) 2_545
O1 O21 3.171(5) .
C1 C2 1.479(13) .
O1' C1' 1.396(18) .
O1' O11 2.74(2) .
Cl2 O22 1.438(4) .
Cl2 O22 1.438(4) 2_545
Cl2 O22 1.438(4) 3_655
Cl2 O21 1.443(7) .
Cl1 O13 1.362(8) .
Cl1 O12 1.401(4) .
Cl1 O11 1.423(6) .
Cl1 O14 1.478(6) .
O2 C3 1.420(17) .
O2 H2 0.8400 .
C3 C4 1.487(16) .
C3 H3A 0.9900 .
C3 H3B 0.9900 .
C4 H4A 0.9800 .
C4 H4B 0.9800 .
C4 H4C 0.9800 .

loop_
_geom_hbond_atom_site_label_D
_geom_hbond_atom_site_label_H
_geom_hbond_atom_site_label_A
_geom_hbond_distance_DH
_geom_hbond_distance_HA
_geom_hbond_distance_DA
_geom_hbond_angle_DHA
O2 H2 N41 0.84 2.07 2.861(16) 157.8
O2 H2 N42 0.84 2.42 3.138(16) 144.5
C35 H35 O1 0.95 2.25 3.162(7) 160.9

loop_
_geom_torsion_atom_site_label_1
_geom_torsion_atom_site_label_2
_geom_torsion_atom_site_label_3
_geom_torsion_atom_site_label_4
_geom_torsion
_geom_torsion_site_symmetry_1
_geom_torsion_site_symmetry_4
N44 Fe1 Fe2 N34 20.40(17) 3_765 2_545
N44 Fe1 Fe2 N34 112.87(18) 2_645 2_545
N44 Fe1 Fe2 N34 25.1(4) . 2_545
N24 Fe1 Fe2 N34 -68.12(16) 7_554 2_545
N24 Fe1 Fe2 N34 -159.93(17) 8_534 2_545
N24 Fe1 Fe2 N34 -151.2(3) 9_754 2_545
N44 Fe1 Fe2 N34 -100.45(19) 3_765 3_655
N44 Fe1 Fe2 N34 -7.97(18) 2_645 3_655
N44 Fe1 Fe2 N34 -95.8(4) . 3_655
N24 Fe1 Fe2 N34 171.03(18) 7_554 3_655
N24 Fe1 Fe2 N34 79.22(18) 8_534 3_655
N24 Fe1 Fe2 N34 87.9(3) 9_754 3_655
N44 Fe1 Fe2 N34 -45.88(17) 3_765 .
N44 Fe1 Fe2 N34 46.60(17) 2_645 .
N44 Fe1 Fe2 N34 -41.2(4) . .
N24 Fe1 Fe2 N34 -134.40(16) 7_554 .
N24 Fe1 Fe2 N34 133.79(16) 8_534 .
N24 Fe1 Fe2 N34 142.5(3) 9_754 .
N44 Fe1 Fe2 N14 134.63(16) 3_765 3_655
N44 Fe1 Fe2 N14 -132.89(16) 2_645 3_655
N44 Fe1 Fe2 N14 139.3(4) . 3_655
N24 Fe1 Fe2 N14 46.11(16) 7_554 3_655
N24 Fe1 Fe2 N14 -45.70(16) 8_534 3_655
N24 Fe1 Fe2 N14 -37.0(3) 9_754 3_655
N44 Fe1 Fe2 N14 79.68(17) 3_765 2_545
N44 Fe1 Fe2 N14 172.16(18) 2_645 2_545
N44 Fe1 Fe2 N14 84.4(4) . 2_545
N24 Fe1 Fe2 N14 -8.83(17) 7_554 2_545
N24 Fe1 Fe2 N14 -100.64(18) 8_534 2_545
N24 Fe1 Fe2 N14 -91.9(3) 9_754 2_545
N44 Fe1 Fe2 N14 -159.72(17) 3_765 .
N44 Fe1 Fe2 N14 -67.24(17) 2_645 .
N44 Fe1 Fe2 N14 -155.0(4) . .
N24 Fe1 Fe2 N14 111.76(16) 7_554 .
N24 Fe1 Fe2 N14 19.95(16) 8_534 .
N24 Fe1 Fe2 N14 28.7(3) 9_754 .
N44 Fe1 Fe2 Fe1 -159.55(12) 3_765 3_655
N44 Fe1 Fe2 Fe1 -67.07(12) 2_645 3_655
N44 Fe1 Fe2 Fe1 -154.9(3) . 3_655
N24 Fe1 Fe2 Fe1 111.93(11) 7_554 3_655
N24 Fe1 Fe2 Fe1 20.12(11) 8_534 3_655
N24 Fe1 Fe2 Fe1 28.8(3) 9_754 3_655
N44 Fe1 Fe2 Fe1 -100.24(12) 3_765 4_445
N44 Fe1 Fe2 Fe1 -7.76(12) 2_645 4_445
N44 Fe1 Fe2 Fe1 -95.6(3) . 4_445
N24 Fe1 Fe2 Fe1 171.24(11) 7_554 4_445
N24 Fe1 Fe2 Fe1 79.43(11) 8_534 4_445
N24 Fe1 Fe2 Fe1 88.1(3) 9_754 4_445
C15 N11 N12 N13 -1.3(5) . .
C15 N11 N12 C11 179.5(4) . .
C15 N11 N12 N22 -112.5(3) . .
N11 N12 N13 N14 0.3(5) . .
C11 N12 N13 N14 179.5(4) . .
N22 N12 N13 N14 116.8(3) . .
N12 N13 N14 C15 0.9(5) . .
N12 N13 N14 Fe2 -170.2(3) . .
N12 N13 N14 N24 -69.6(3) . .
N34 Fe2 N14 N13 4.6(3) 3_655 .
N34 Fe2 N14 N13 95.5(3) . .
N14 Fe2 N14 N13 -84.3(4) 3_655 .
N14 Fe2 N14 N13 -175.1(3) 2_545 .
Fe1 Fe2 N14 N13 -36.6(3) 3_655 .
Fe1 Fe2 N14 N13 143.2(3) . .
Fe1 Fe2 N14 N13 56.4(3) 4_445 .
N34 Fe2 N14 C15 -164.4(4) 3_655 .
N34 Fe2 N14 C15 -73.4(4) . .
N14 Fe2 N14 C15 106.8(3) 3_655 .
N14 Fe2 N14 C15 16.0(4) 2_545 .
Fe1 Fe2 N14 C15 154.5(4) 3_655 .
Fe1 Fe2 N14 C15 -25.7(3) . .
Fe1 Fe2 N14 C15 -112.5(4) 4_445 .
N34 Fe2 N14 N24 -55.26(11) 3_655 .
N34 Fe2 N14 N24 35.71(12) . .
N14 Fe2 N14 N24 -144.10(16) 3_655 .
N14 Fe2 N14 N24 125.11(17) 2_545 .
Fe1 Fe2 N14 N24 -96.38(12) 3_655 .
Fe1 Fe2 N14 N24 83.41(10) . .
Fe1 Fe2 N14 N24 -3.39(3) 4_445 .
N12 N11 C15 N14 1.9(5) . .
N12 N11 C15 O12 67.9(3) . 7_545
N13 N14 C15 N11 -1.8(5) . .
Fe2 N14 C15 N11 168.4(3) . .
N24 N14 C15 N11 46.0(4) . .
N13 N14 C15 O12 -91.3(3) . 7_545
Fe2 N14 C15 O12 78.9(3) . 7_545
N24 N14 C15 O12 -43.52(11) . 7_545
C25 N21 N22 N23 -0.2(6) . .
C25 N21 N22 C13 -176.3(5) . .
C25 N21 N22 N12 -168.1(3) . .
N13 N12 N22 N23 99.1(6) . .
N11 N12 N22 N23 -140.0(6) . .
C11 N12 N22 N23 -22.1(6) . .
N13 N12 N22 N21 -100.0(4) . .
N11 N12 N22 N21 21.0(4) . .
C11 N12 N22 N21 138.8(4) . .
N13 N12 N22 C13 63.5(7) . .
N11 N12 N22 C13 -175.5(7) . .
C11 N12 N22 C13 -57.7(7) . .
N21 N22 N23 N24 0.3(6) . .
C13 N22 N23 N24 176.4(4) . .
N12 N22 N23 N24 159.6(4) . .
N22 N23 N24 C25 -0.2(5) . .
N22 N23 N24 Fe1 175.2(3) . 4_445
N22 N23 N24 N14 6.0(2) . .
N13 N14 N24 N23 -6.1(4) . .
C15 N14 N24 N23 -121.8(4) . .
Fe2 N14 N24 N23 105.1(4) . .
N13 N14 N24 C25 167.0(4) . .
C15 N14 N24 C25 51.4(4) . .
Fe2 N14 N24 C25 -81.8(3) . .
N13 N14 N24 Fe1 -43.4(6) . 4_445
C15 N14 N24 Fe1 -159.0(5) . 4_445
Fe2 N14 N24 Fe1 67.8(5) . 4_445
N22 N21 C25 N24 0.0(6) . .
N23 N24 C25 N21 0.1(6) . .
Fe1 N24 C25 N21 -174.4(3) 4_445 .
N14 N24 C25 N21 -5.2(3) . .
C35 N31 N32 N33 0.6(5) . .
C35 N31 N32 C21 176.0(4) . .
C35 N31 N32 N42 110.2(3) . .
N31 N32 N33 N34 -0.6(5) . .
C21 N32 N33 N34 -175.9(4) . .
N42 N32 N33 N34 -115.0(3) . .
N32 N33 N34 C35 0.2(5) . .
N32 N33 N34 Fe2 171.7(3) . .
N32 N33 N34 N44 70.8(3) . .
N34 Fe2 N34 N33 177.4(3) 2_545 .
N34 Fe2 N34 N33 86.5(4) 3_655 .
N14 Fe2 N34 N33 -93.7(3) 2_545 .
N14 Fe2 N34 N33 -2.9(3) . .
Fe1 Fe2 N34 N33 38.7(4) 3_655 .
Fe1 Fe2 N34 N33 -54.8(3) . .
Fe1 Fe2 N34 N33 39.0(3) 4_445 .
N34 Fe2 N34 C35 -13.3(4) 2_545 .
N34 Fe2 N34 C35 -104.2(3) 3_655 .
N14 Fe2 N34 C35 75.6(4) 2_545 .
N14 Fe2 N34 C35 166.4(4) . .
Fe1 Fe2 N34 C35 -152.0(4) 3_655 .
Fe1 Fe2 N34 C35 114.5(4) . .
Fe1 Fe2 N34 C35 -151.7(5) 4_445 .
N34 Fe2 N34 N44 -124.03(18) 2_545 .
N34 Fe2 N34 N44 145.01(16) 3_655 .
N14 Fe2 N34 N44 -35.19(12) 2_545 .
N14 Fe2 N34 N44 55.60(11) . .
Fe1 Fe2 N34 N44 97.25(10) 3_655 .
Fe1 Fe2 N34 N44 3.77(3) . .
Fe1 Fe2 N34 N44 97.51(13) 4_445 .
N32 N31 C35 N34 -0.5(5) . .
N33 N34 C35 N31 0.2(5) . .
Fe2 N34 C35 N31 -170.4(3) . .
N44 N34 C35 N31 -46.6(4) . .
C45 N41 N42 N43 -0.7(7) . .
C45 N41 N42 C23 177.2(5) . .
C45 N41 N42 N32 167.9(4) . .
N33 N32 N42 N41 106.0(4) . .
N31 N32 N42 N41 -13.3(4) . .
C21 N32 N42 N41 -131.9(4) . .
N33 N32 N42 N43 -88.9(5) . .
N31 N32 N42 N43 151.8(5) . .
C21 N32 N42 N43 33.2(5) . .
N33 N32 N42 C23 -47.8(9) . .
N31 N32 N42 C23 -167.1(9) . .
C21 N32 N42 C23 74.3(9) . .
N41 N42 N43 N44 0.9(6) . .
C23 N42 N43 N44 -177.1(4) . .
N32 N42 N43 N44 -163.5(3) . .
N42 N43 N44 C45 -0.6(5) . .
N42 N43 N44 Fe1 -178.6(3) . .
N42 N43 N44 N34 -8.4(2) . .
N44 Fe1 N44 N43 -132.8(3) 3_765 .
N44 Fe1 N44 N43 -41.3(4) 2_645 .
N24 Fe1 N44 N43 137.5(4) 7_554 .
N24 Fe1 N44 N43 46.8(4) 8_534 .
Fe2 Fe1 N44 N43 51.5(3) . .
N44 Fe1 N44 C45 49.6(5) 3_765 .
N44 Fe1 N44 C45 141.1(4) 2_645 .
N24 Fe1 N44 C45 -40.0(5) 7_554 .
N24 Fe1 N44 C45 -130.7(5) 8_534 .
Fe2 Fe1 N44 C45 -126.0(7) . .
N44 Fe1 N44 N34 -155.2(4) 3_765 .
N44 Fe1 N44 N34 -63.6(6) 2_645 .
N24 Fe1 N44 N34 115.2(5) 7_554 .
N24 Fe1 N44 N34 24.5(5) 8_534 .
Fe2 Fe1 N44 N34 29.2(3) . .
N33 N34 N44 N43 10.2(5) . .
C35 N34 N44 N43 125.7(5) . .
Fe2 N34 N44 N43 -100.0(4) . .
N33 N34 N44 C45 -161.7(5) . .
C35 N34 N44 C45 -46.2(5) . .
Fe2 N34 N44 C45 88.1(4) . .
N33 N34 N44 Fe1 39.2(6) . .
C35 N34 N44 Fe1 154.7(6) . .
Fe2 N34 N44 Fe1 -71.0(5) . .
N42 N41 C45 N44 0.3(7) . .
N43 N44 C45 N41 0.2(7) . .
Fe1 N44 C45 N41 178.0(4) . .
N34 N44 C45 N41 5.6(4) . .
N13 N12 C11 C12 -103.9(5) . .
N11 N12 C11 C12 75.2(6) . .
N22 N12 C11 C12 -20.1(3) . .
N13 N12 C11 C13 -72.0(4) . .
N11 N12 C11 C13 107.1(4) . .
N22 N12 C11 C13 11.83(13) . .
N12 C11 C12 C13 70.1(5) . .
N23 N22 C13 C12 -98.8(5) . .
N21 N22 C13 C12 76.9(6) . .
N12 N22 C13 C12 57.4(5) . .
N23 N22 C13 C11 -105.0(7) . .
N21 N22 C13 C11 70.8(9) . .
N12 N22 C13 C11 51.3(5) . .
C11 C12 C13 N22 -174.0(4) . .
N12 C11 C13 N22 -106.8(7) . .
C12 C11 C13 N22 10.0(7) . .
N12 C11 C13 C12 -116.8(5) . .
N33 N32 C21 C22 101.1(5) . .
N31 N32 C21 C22 -73.8(6) . .
N42 N32 C21 C22 18.9(3) . .
N33 N32 C21 C23 72.4(4) . .
N31 N32 C21 C23 -102.5(5) . .
N42 N32 C21 C23 -9.84(16) . .
N32 C21 C22 C23 -58.5(6) . .
N41 N42 C23 C22 -86.7(6) . .
N43 N42 C23 C22 91.0(6) . .
N32 N42 C23 C22 -56.4(7) . .
N41 N42 C23 C21 -88.6(8) . .
N43 N42 C23 C21 89.1(8) . .
N32 N42 C23 C21 -58.4(8) . .
C21 C22 C23 N42 -178.0(4) . .
N32 C21 C23 N42 130.7(7) . .
C22 C21 C23 N42 3.2(7) . .
N32 C21 C23 C22 127.5(5) . .
O22 O1 C1 C2 -70.0(8) . .
N32 O1 C1 C2 70.7(10) 2_545 .
O21 O1 C1 C2 -98.1(10) . .
O22 Cl2 O21 O1 7.6(2) . .
O22 Cl2 O21 O1 127.6(2) 2_545 .
O22 Cl2 O21 O1 -112.4(2) 3_655 .
C1 O1 O21 Cl2 35.9(8) . .
O22 O1 O21 Cl2 -4.96(13) . .
N32 O1 O21 Cl2 -135.29(12) 2_545 .
O22 Cl2 O22 O1 -128.7(3) 2_545 .
O22 Cl2 O22 O1 111.5(3) 3_655 .
O21 Cl2 O22 O1 -8.6(2) . .
C1 O1 O22 Cl2 -149.4(5) . .
N32 O1 O22 Cl2 65.7(3) 2_545 .
O21 O1 O22 Cl2 5.18(14) . .
O13 Cl1 O11 O1' 23(3) . .
O12 Cl1 O11 O1' 156(2) . .
O14 Cl1 O11 O1' -90(2) . .
C1' O1' O11 Cl1 136(9) . .
